data_7021581
loop_
_publ_author_name
'Goswami, Soumyabrata'
'Adhikary, Amit'
'Jena, Himanshu Sekhar'
'Konar, Sanjit'

_publ_section_title
;
 Lanthanide based coordination polymers chill, relax under magnetic field
 and also fluoresce.
;
_journal_issue 27
_journal_name_full 'Dalton transactions (Cambridge, England : 2003)'
_journal_page_first 9813
_journal_page_last 9817
_journal_paper_doi 10.1039/c3dt51195b
_journal_volume 42
_journal_year 2013
_chemical_formula_moiety 'C10 H4 Dy Na O17 '
_chemical_formula_sum 'C10 H4 Dy Na O17'
_chemical_formula_weight 581.62
_chemical_name_systematic
; 
 ? 
;
_space_group_IT_number 11
_symmetry_cell_setting monoclinic
_symmetry_space_group_name_Hall '-P 2yb'
_symmetry_space_group_name_H-M 'P 1 21/m 1'
_atom_sites_solution_primary direct
_atom_sites_solution_secondary difmap
_audit_creation_method SHELXL-97
_cell_angle_alpha 90.00
_cell_angle_beta 113.127(5)
_cell_angle_gamma 90.00
_cell_formula_units_Z 2
_cell_length_a 6.7395(5)
_cell_length_b 15.8784(14)
_cell_length_c 8.0974(6)
_cell_measurement_reflns_used 3853
_cell_measurement_temperature 296(2)
_cell_measurement_theta_max 26.50
_cell_measurement_theta_min 2.57
_cell_volume 796.89(11)
_computing_structure_refinement 'SHELXL-97 (Sheldrick, 1997)'
_computing_structure_solution 'SHELXS-97 (Sheldrick, 1990)'
_diffrn_ambient_temperature 296(2)
_diffrn_measured_fraction_theta_full 1.000
_diffrn_measured_fraction_theta_max 1.000
_diffrn_measurement_device_type APEX-II
_diffrn_radiation_monochromator graphite
_diffrn_radiation_source 'fine-focus sealed tube'
_diffrn_radiation_type MoK\a
_diffrn_radiation_wavelength 0.71073
_diffrn_reflns_av_R_equivalents 0.0367
_diffrn_reflns_av_unetI/netI 0.0207
_diffrn_reflns_limit_h_max 8
_diffrn_reflns_limit_h_min -8
_diffrn_reflns_limit_k_max 20
_diffrn_reflns_limit_k_min -20
_diffrn_reflns_limit_l_max 10
_diffrn_reflns_limit_l_min -10
_diffrn_reflns_number 7314
_diffrn_reflns_theta_full 27.44
_diffrn_reflns_theta_max 27.44
_diffrn_reflns_theta_min 2.57
_exptl_absorpt_coefficient_mu 4.815
_exptl_absorpt_correction_T_max 0.260
_exptl_absorpt_correction_T_min 0.144
_exptl_absorpt_correction_type multi-scan
_exptl_absorpt_process_details multi-scan
_exptl_crystal_colour Yellow
_exptl_crystal_density_diffrn 2.407
_exptl_crystal_density_method 'not measured'
_exptl_crystal_description Block
_exptl_crystal_F_000 554
_exptl_crystal_size_max 0.43
_exptl_crystal_size_mid 0.35
_exptl_crystal_size_min 0.28
_refine_diff_density_max 0.747
_refine_diff_density_min -0.836
_refine_diff_density_rms 0.084
_refine_ls_extinction_method none
_refine_ls_goodness_of_fit_ref 1.064
_refine_ls_hydrogen_treatment constr
_refine_ls_matrix_type full
_refine_ls_number_parameters 142
_refine_ls_number_reflns 1900
_refine_ls_number_restraints 0
_refine_ls_restrained_S_all 1.064
_refine_ls_R_factor_all 0.0162
_refine_ls_R_factor_gt 0.0160
_refine_ls_shift/su_max 0.004
_refine_ls_shift/su_mean 0.000
_refine_ls_structure_factor_coef Fsqd
_refine_ls_weighting_details 'calc w=1/[\s^2^(Fo^2^)+(0.0005P)^2^+2.0100P] where P=(Fo^2^+2Fc^2^)/3'
_refine_ls_weighting_scheme calc
_refine_ls_wR_factor_gt 0.0353
_refine_ls_wR_factor_ref 0.0354
_reflns_number_gt 1891
_reflns_number_total 1900
_reflns_threshold_expression >2sigma(I)
_cod_data_source_file c3dt51195b.txt
_cod_data_source_block Complex3
_cod_depositor_comments
;
The following automatic conversions were performed:

'_symmetry_cell_setting' value 'Monoclinic' changed to 'monoclinic'
according to /home/saulius/struct/CIF-dictionaries/cif_core.dic
dictionary named 'cif_core.dic' version 2.4.2 from 2011-04-26.

Automatic conversion script
Id: cif_fix_values 1891 2012-01-12 08:04:46Z andrius 
;
_cod_original_sg_symbol_H-M 'P 21/m'
_cod_database_code 7021581

loop_
_symmetry_equiv_pos_as_xyz
'x, y, z'
'-x, y+1/2, -z'
'-x, -y, -z'
'x, -y-1/2, z'

loop_
_atom_site_label
_atom_site_type_symbol
_atom_site_fract_x
_atom_site_fract_y
_atom_site_fract_z
_atom_site_U_iso_or_equiv
_atom_site_adp_type
_atom_site_occupancy
_atom_site_symmetry_multiplicity
_atom_site_calc_flag
_atom_site_refinement_flags
Dy1 Dy 0.16085(2) 0.2500 0.03867(2) 0.00929(5) Uani 1 2 d S
O1 O 0.4431(3) 0.15611(12) 0.1889(2) 0.0161(4) Uani 1 1 d .
O2 O 0.8338(3) 0.14021(14) 0.5002(3) 0.0266(5) Uani 1 1 d .
O3 O 0.8793(3) -0.03476(11) 0.6267(2) 0.0167(4) Uani 1 1 d .
O4 O 0.5438(3) -0.13332(16) 0.3498(3) 0.0316(5) Uani 1 1 d .
O5 O 0.2858(3) -0.01786(11) 0.0595(2) 0.0148(3) Uani 1 1 d .
O10 O 0.2292(4) 0.2500 0.3744(4) 0.0223(6) Uani 1 2 d S
O9 O -0.0635(3) 0.34720(11) 0.1243(2) 0.0133(3) Uani 1 1 d .
O7 O 0.1119(3) 0.37429(12) -0.1452(2) 0.0155(4) Uani 1 1 d .
H7 H 0.2044 0.4092 -0.0913 0.023 Uiso 1 1 calc R
O8 O -0.1859(4) 0.2500 -0.2030(4) 0.0291(7) Uani 1 2 d S
H8 H -0.2562 0.2098 -0.1922 0.044 Uiso 0.50 1 calc PR
O6 O 0.4193(4) 0.2500 -0.0998(3) 0.0163(5) Uani 1 2 d S
H6 H 0.4447 0.2014 -0.1194 0.024 Uiso 0.50 1 calc PR
C1 C 0.5225(4) 0.08498(16) 0.2585(3) 0.0134(5) Uani 1 1 d .
C2 C 0.7217(4) 0.08080(18) 0.4240(3) 0.0194(5) Uani 1 1 d .
C3 C 0.7451(4) -0.00757(18) 0.4818(4) 0.0205(6) Uani 1 1 d .
C4 C 0.5730(5) -0.0569(2) 0.3429(4) 0.0349(8) Uani 1 1 d .
C5 C 0.4421(4) 0.00156(17) 0.2009(3) 0.0163(5) Uani 1 1 d .
Na1 Na 0.7776(2) 0.2500 0.27530(18) 0.0109(3) Uani 1 2 d S

loop_
_atom_site_aniso_label
_atom_site_aniso_U_11
_atom_site_aniso_U_22
_atom_site_aniso_U_33
_atom_site_aniso_U_23
_atom_site_aniso_U_13
_atom_site_aniso_U_12
Dy1 0.01131(7) 0.00264(7) 0.01263(8) 0.000 0.00333(6) 0.000
O1 0.0173(8) 0.0162(9) 0.0152(9) 0.0047(7) 0.0070(7) 0.0063(7)
O2 0.0151(9) 0.0324(11) 0.0281(10) 0.0020(10) 0.0039(8) 0.0047(9)
O3 0.0172(8) 0.0147(8) 0.0155(8) 0.0047(7) 0.0036(7) 0.0004(7)
O4 0.0256(10) 0.0406(14) 0.0278(11) -0.0006(10) 0.0096(9) 0.0019(10)
O5 0.0178(8) 0.0091(8) 0.0132(8) -0.0031(7) 0.0017(7) -0.0054(7)
O10 0.0216(13) 0.0275(15) 0.0186(14) 0.000 0.0086(11) 0.000
O9 0.0138(8) 0.0159(9) 0.0096(8) 0.0036(7) 0.0038(6) -0.0023(7)
O7 0.0141(8) 0.0211(9) 0.0114(8) 0.0059(7) 0.0051(6) 0.0052(7)
O8 0.0177(13) 0.0409(19) 0.0226(15) 0.000 0.0012(12) 0.000
O6 0.0236(13) 0.0099(11) 0.0100(12) 0.000 0.0010(10) 0.000
C1 0.0122(10) 0.0148(12) 0.0141(11) -0.0039(9) 0.0061(9) 0.0018(9)
C2 0.0213(12) 0.0215(13) 0.0167(12) 0.0071(11) 0.0089(10) 0.0029(11)
C3 0.0210(12) 0.0243(14) 0.0172(12) -0.0074(11) 0.0086(10) -0.0005(11)
C4 0.0236(14) 0.044(2) 0.0325(17) -0.0048(16) 0.0058(13) 0.0065(15)
C5 0.0179(11) 0.0210(13) 0.0160(12) -0.0016(10) 0.0131(10) -0.0040(10)
Na1 0.0106(6) 0.0104(6) 0.0112(6) 0.000 0.0038(5) 0.000

loop_
_atom_type_symbol
_atom_type_description
_atom_type_scat_dispersion_real
_atom_type_scat_dispersion_imag
_atom_type_scat_source
C C 0.0033 0.0016 'International Tables Vol C Tables 4.2.6.8 and 6.1.1.4'
Dy Dy -0.1892 4.4098 'International Tables Vol C Tables 4.2.6.8 and 6.1.1.4'
Na Na 0.0362 0.0249 'International Tables Vol C Tables 4.2.6.8 and 6.1.1.4'
O O 0.0106 0.0060 'International Tables Vol C Tables 4.2.6.8 and 6.1.1.4'
H H 0.0000 0.0000 'International Tables Vol C Tables 4.2.6.8 and 6.1.1.4'

loop_
_geom_angle_atom_site_label_1
_geom_angle_atom_site_label_2
_geom_angle_atom_site_label_3
_geom_angle
_geom_angle_site_symmetry_1
_geom_angle_site_symmetry_3
O1 Dy1 O1 78.92(9) 4_565 .
O1 Dy1 O8 139.32(5) 4_565 .
O1 Dy1 O8 139.32(5) . .
O1 Dy1 O6 69.78(6) 4_565 .
O1 Dy1 O6 69.78(6) . .
O8 Dy1 O6 105.79(10) . .
O1 Dy1 O7 136.50(6) 4_565 4_565
O1 Dy1 O7 71.75(6) . 4_565
O8 Dy1 O7 69.02(6) . 4_565
O6 Dy1 O7 70.28(5) . 4_565
O1 Dy1 O7 71.75(6) 4_565 .
O1 Dy1 O7 136.50(6) . .
O8 Dy1 O7 69.02(6) . .
O6 Dy1 O7 70.28(5) . .
O7 Dy1 O7 109.58(9) 4_565 .
O1 Dy1 O9 136.09(6) 4_565 4_565
O1 Dy1 O9 85.28(6) . 4_565
O8 Dy1 O9 73.56(7) . 4_565
O6 Dy1 O9 140.50(4) . 4_565
O7 Dy1 O9 73.08(6) 4_565 4_565
O7 Dy1 O9 137.81(6) . 4_565
O1 Dy1 O9 85.28(6) 4_565 .
O1 Dy1 O9 136.09(6) . .
O8 Dy1 O9 73.56(7) . .
O6 Dy1 O9 140.50(4) . .
O7 Dy1 O9 137.81(6) 4_565 .
O7 Dy1 O9 73.08(6) . .
O9 Dy1 O9 78.32(8) 4_565 .
O1 Dy1 O10 71.34(6) 4_565 .
O1 Dy1 O10 71.34(6) . .
O8 Dy1 O10 125.29(10) . .
O6 Dy1 O10 128.93(9) . .
O7 Dy1 O10 125.15(4) 4_565 .
O7 Dy1 O10 125.15(4) . .
O9 Dy1 O10 64.80(6) 4_565 .
O9 Dy1 O10 64.80(6) . .
O1 Dy1 Na1 108.32(5) 4_565 1_455
O1 Dy1 Na1 108.32(5) . 1_455
O8 Dy1 Na1 76.78(8) . 1_455
O6 Dy1 Na1 177.43(6) . 1_455
O7 Dy1 Na1 110.98(4) 4_565 1_455
O7 Dy1 Na1 110.98(4) . 1_455
O9 Dy1 Na1 39.87(4) 4_565 1_455
O9 Dy1 Na1 39.87(4) . 1_455
O10 Dy1 Na1 48.51(6) . 1_455
O1 Dy1 Na1 40.67(5) 4_565 .
O1 Dy1 Na1 40.67(5) . .
O8 Dy1 Na1 158.44(8) . .
O6 Dy1 Na1 52.65(6) . .
O7 Dy1 Na1 99.61(4) 4_565 .
O7 Dy1 Na1 99.61(4) . .
O9 Dy1 Na1 121.90(4) 4_565 .
O9 Dy1 Na1 121.90(4) . .
O10 Dy1 Na1 76.28(6) . .
Na1 Dy1 Na1 124.78(4) 1_455 .
C1 O1 Dy1 154.34(16) . .
C1 O1 Na1 102.85(14) . .
Dy1 O1 Na1 102.67(7) . .
C2 O2 Na1 106.98(17) . .
Dy1 O10 Na1 88.51(9) . 1_455
Dy1 O9 Na1 100.57(7) . 1_455
Dy1 O7 H7 109.5 . .
Dy1 O8 H8 109.5 . .
Dy1 O6 H6 109.5 . .
O1 C1 C5 129.1(2) . .
O1 C1 C2 120.8(2) . .
C5 C1 C2 110.2(2) . .
O1 C1 Na1 53.44(12) . .
C5 C1 Na1 157.31(17) . .
C2 C1 Na1 73.05(15) . .
O2 C2 C3 127.8(2) . .
O2 C2 C1 126.0(3) . .
C3 C2 C1 106.1(2) . .
O2 C2 Na1 50.46(14) . .
C3 C2 Na1 163.82(19) . .
C1 C2 Na1 79.08(15) . .
O3 C3 C2 125.4(2) . .
O3 C3 C4 126.4(3) . .
C2 C3 C4 108.0(2) . .
O4 C4 C5 126.8(3) . .
O4 C4 C3 125.2(3) . .
C5 C4 C3 108.0(3) . .
O5 C5 C1 126.7(2) . .
O5 C5 C4 126.1(3) . .
C1 C5 C4 107.1(2) . .
O2 Na1 O2 91.15(11) 4_565 .
O2 Na1 O9 148.08(8) 4_565 4_665
O2 Na1 O9 87.28(6) . 4_665
O2 Na1 O9 87.28(6) 4_565 1_655
O2 Na1 O9 148.08(8) . 1_655
O9 Na1 O9 77.72(9) 4_665 1_655
O2 Na1 O1 118.79(8) 4_565 .
O2 Na1 O1 69.51(6) . .
O9 Na1 O1 90.41(6) 4_665 .
O9 Na1 O1 137.54(8) 1_655 .
O2 Na1 O1 69.51(6) 4_565 4_565
O2 Na1 O1 118.79(8) . 4_565
O9 Na1 O1 137.54(8) 4_665 4_565
O9 Na1 O1 90.41(6) 1_655 4_565
O1 Na1 O1 71.22(8) . 4_565
O2 Na1 O10 87.37(7) 4_565 1_655
O2 Na1 O10 87.37(7) . 1_655
O9 Na1 O10 60.71(6) 4_665 1_655
O9 Na1 O10 60.71(6) 1_655 1_655
O1 Na1 O10 144.29(4) . 1_655
O1 Na1 O10 144.29(4) 4_565 1_655
O2 Na1 C2 22.57(7) 4_565 4_565
O2 Na1 C2 110.13(9) . 4_565
O9 Na1 C2 154.27(8) 4_665 4_565
O9 Na1 C2 77.72(7) 1_655 4_565
O1 Na1 C2 113.06(8) . 4_565
O1 Na1 C2 50.07(6) 4_565 4_565
O10 Na1 C2 100.11(6) 1_655 4_565
O2 Na1 C2 110.13(9) 4_565 .
O2 Na1 C2 22.57(7) . .
O9 Na1 C2 77.72(7) 4_665 .
O9 Na1 C2 154.27(8) 1_655 .
O1 Na1 C2 50.07(6) . .
O1 Na1 C2 113.06(8) 4_565 .
O10 Na1 C2 100.11(6) 1_655 .
C2 Na1 C2 125.10(11) 4_565 .
O2 Na1 C1 123.76(8) 4_565 .
O2 Na1 C1 49.57(7) . .
O9 Na1 C1 77.92(6) 4_665 .
O9 Na1 C1 148.06(8) 1_655 .
O1 Na1 C1 23.71(6) . .
O1 Na1 C1 93.80(7) 4_565 .
O10 Na1 C1 121.88(5) 1_655 .
C2 Na1 C1 127.76(8) 4_565 .
C2 Na1 C1 27.87(6) . .
O2 Na1 C1 49.57(7) 4_565 4_565
O2 Na1 C1 123.76(8) . 4_565
O9 Na1 C1 148.06(8) 4_665 4_565
O9 Na1 C1 77.92(6) 1_655 4_565
O1 Na1 C1 93.80(7) . 4_565
O1 Na1 C1 23.71(6) 4_565 4_565
O10 Na1 C1 121.88(5) 1_655 4_565
C2 Na1 C1 27.87(6) 4_565 4_565
C2 Na1 C1 127.76(8) . 4_565
C1 Na1 C1 114.95(10) . 4_565
O2 Na1 Dy1 116.27(6) 4_565 1_655
O2 Na1 Dy1 116.27(6) . 1_655
O9 Na1 Dy1 39.56(5) 4_665 1_655
O9 Na1 Dy1 39.56(5) 1_655 1_655
O1 Na1 Dy1 124.48(5) . 1_655
O1 Na1 Dy1 124.48(5) 4_565 1_655
O10 Na1 Dy1 42.98(6) 1_655 1_655
C2 Na1 Dy1 114.77(6) 4_565 1_655
C2 Na1 Dy1 114.77(6) . 1_655
C1 Na1 Dy1 117.08(5) . 1_655
C1 Na1 Dy1 117.08(5) 4_565 1_655

loop_
_geom_bond_atom_site_label_1
_geom_bond_atom_site_label_2
_geom_bond_distance
_geom_bond_site_symmetry_2
Dy1 O1 2.3459(17) 4_565
Dy1 O1 2.3459(17) .
Dy1 O8 2.387(3) .
Dy1 O6 2.414(3) .
Dy1 O7 2.4154(18) 4_565
Dy1 O7 2.4154(18) .
Dy1 O9 2.4440(18) 4_565
Dy1 O9 2.4440(18) .
Dy1 O10 2.573(3) .
Dy1 Na1 3.7722(14) 1_455
Dy1 Na1 3.8332(13) .
O1 C1 1.282(3) .
O1 Na1 2.560(2) .
O2 C2 1.215(3) .
O2 Na1 2.441(2) .
O3 C3 1.244(3) .
O4 C4 1.233(4) .
O5 C5 1.252(3) .
O10 Na1 2.826(3) 1_455
O9 Na1 2.4599(19) 1_455
O7 H7 0.8200 .
O8 H8 0.8200 .
O6 H6 0.8200 .
C1 C5 1.438(4) .
C1 C2 1.479(3) .
C1 Na1 3.108(3) .
C2 C3 1.468(4) .
C2 Na1 3.027(3) .
C3 C4 1.484(4) .
C4 C5 1.472(4) .
Na1 O2 2.441(2) 4_565
Na1 O9 2.4599(19) 4_665
Na1 O9 2.4599(19) 1_655
Na1 O1 2.560(2) 4_565
Na1 O10 2.826(3) 1_655
Na1 C2 3.027(3) 4_565
Na1 C1 3.108(3) 4_565
Na1 Dy1 3.7722(14) 1_655

loop_
_geom_torsion_atom_site_label_1
_geom_torsion_atom_site_label_2
_geom_torsion_atom_site_label_3
_geom_torsion_atom_site_label_4
_geom_torsion
_geom_torsion_site_symmetry_1
_geom_torsion_site_symmetry_4
O1 Dy1 O1 C1 157.3(4) 4_565 .
O8 Dy1 O1 C1 -39.5(4) . .
O6 Dy1 O1 C1 -130.4(4) . .
O7 Dy1 O1 C1 -55.3(4) 4_565 .
O7 Dy1 O1 C1 -154.8(4) . .
O9 Dy1 O1 C1 18.4(4) 4_565 .
O9 Dy1 O1 C1 86.2(4) . .
O10 Dy1 O1 C1 83.4(4) . .
Na1 Dy1 O1 C1 51.4(4) 1_455 .
Na1 Dy1 O1 C1 173.9(4) . .
O1 Dy1 O1 Na1 -16.65(9) 4_565 .
O8 Dy1 O1 Na1 146.64(13) . .
O6 Dy1 O1 Na1 55.70(7) . .
O7 Dy1 O1 Na1 130.80(8) 4_565 .
O7 Dy1 O1 Na1 31.28(12) . .
O9 Dy1 O1 Na1 -155.48(7) 4_565 .
O9 Dy1 O1 Na1 -87.73(10) . .
O10 Dy1 O1 Na1 -90.51(8) . .
Na1 Dy1 O1 Na1 -122.47(6) 1_455 .
O1 Dy1 O10 Na1 137.87(5) 4_565 1_455
O1 Dy1 O10 Na1 -137.87(5) . 1_455
O8 Dy1 O10 Na1 0.0 . 1_455
O6 Dy1 O10 Na1 180.0 . 1_455
O7 Dy1 O10 Na1 -87.81(6) 4_565 1_455
O7 Dy1 O10 Na1 87.81(6) . 1_455
O9 Dy1 O10 Na1 -44.26(5) 4_565 1_455
O9 Dy1 O10 Na1 44.26(5) . 1_455
Na1 Dy1 O10 Na1 180.0 . 1_455
O1 Dy1 O9 Na1 -126.21(7) 4_565 1_455
O1 Dy1 O9 Na1 -57.55(10) . 1_455
O8 Dy1 O9 Na1 88.93(8) . 1_455
O6 Dy1 O9 Na1 -176.02(10) . 1_455
O7 Dy1 O9 Na1 60.72(10) 4_565 1_455
O7 Dy1 O9 Na1 161.44(7) . 1_455
O9 Dy1 O9 Na1 12.83(8) 4_565 1_455
O10 Dy1 O9 Na1 -54.64(7) . 1_455
Na1 Dy1 O9 Na1 -107.64(6) . 1_455
Dy1 O1 C1 C5 34.8(5) . .
Na1 O1 C1 C5 -151.3(2) . .
Dy1 O1 C1 C2 -143.6(3) . .
Na1 O1 C1 C2 30.3(3) . .
Dy1 O1 C1 Na1 -173.9(4) . .
Na1 O2 C2 C3 159.4(2) . .
Na1 O2 C2 C1 -25.4(3) . .
O1 C1 C2 O2 -5.3(4) . .
C5 C1 C2 O2 176.0(3) . .
Na1 C1 C2 O2 19.7(3) . .
O1 C1 C2 C3 170.7(2) . .
C5 C1 C2 C3 -7.9(3) . .
Na1 C1 C2 C3 -164.2(2) . .
O1 C1 C2 Na1 -25.0(2) . .
C5 C1 C2 Na1 156.28(19) . .
O2 C2 C3 O3 4.6(5) . .
C1 C2 C3 O3 -171.3(2) . .
Na1 C2 C3 O3 82.0(7) . .
O2 C2 C3 C4 -178.9(3) . .
C1 C2 C3 C4 5.2(3) . .
Na1 C2 C3 C4 -101.5(7) . .
O3 C3 C4 O4 -2.6(5) . .
C2 C3 C4 O4 -179.0(3) . .
O3 C3 C4 C5 175.7(3) . .
C2 C3 C4 C5 -0.8(3) . .
O1 C1 C5 O5 6.9(4) . .
C2 C1 C5 O5 -174.6(2) . .
Na1 C1 C5 O5 -80.3(5) . .
O1 C1 C5 C4 -171.0(3) . .
C2 C1 C5 C4 7.5(3) . .
Na1 C1 C5 C4 101.7(5) . .
O4 C4 C5 O5 -3.8(5) . .
C3 C4 C5 O5 177.9(2) . .
O4 C4 C5 C1 174.1(3) . .
C3 C4 C5 C1 -4.1(3) . .
C2 O2 Na1 O2 148.04(16) . 4_565
C2 O2 Na1 O9 -63.86(18) . 4_665
C2 O2 Na1 O9 -125.25(19) . 1_655
C2 O2 Na1 O1 27.59(17) . .
C2 O2 Na1 O1 80.90(19) . 4_565
C2 O2 Na1 O10 -124.64(18) . 1_655
C2 O2 Na1 C2 135.5(2) . 4_565
C2 O2 Na1 C1 12.55(16) . .
C2 O2 Na1 C1 108.12(19) . 4_565
C2 O2 Na1 Dy1 -91.72(18) . 1_655
C1 O1 Na1 O2 -109.00(16) . 4_565
Dy1 O1 Na1 O2 68.29(10) . 4_565
C1 O1 Na1 O2 -29.43(15) . .
Dy1 O1 Na1 O2 147.87(9) . .
C1 O1 Na1 O9 57.52(15) . 4_665
Dy1 O1 Na1 O9 -125.18(7) . 4_665
C1 O1 Na1 O9 129.62(15) . 1_655
Dy1 O1 Na1 O9 -53.08(12) . 1_655
C1 O1 Na1 O1 -161.50(13) . 4_565
Dy1 O1 Na1 O1 15.79(9) . 4_565
C1 O1 Na1 O10 23.4(2) . 1_655
Dy1 O1 Na1 O10 -159.27(13) . 1_655
C1 O1 Na1 C2 -133.32(15) . 4_565
Dy1 O1 Na1 C2 43.97(10) . 4_565
C1 O1 Na1 C2 -16.02(15) . .
Dy1 O1 Na1 C2 161.27(11) . .
Dy1 O1 Na1 C1 177.30(19) . .
C1 O1 Na1 C1 -154.16(18) . 4_565
Dy1 O1 Na1 C1 23.14(8) . 4_565
C1 O1 Na1 Dy1 79.03(16) . 1_655
Dy1 O1 Na1 Dy1 -103.67(6) . 1_655
O2 C2 Na1 O2 -34.30(17) . 4_565
C3 C2 Na1 O2 -124.6(6) . 4_565
C1 C2 Na1 O2 124.98(15) . 4_565
C3 C2 Na1 O2 -90.3(7) . .
C1 C2 Na1 O2 159.3(3) . .
O2 C2 Na1 O9 113.41(18) . 4_665
C3 C2 Na1 O9 23.1(7) . 4_665
C1 C2 Na1 O9 -87.31(14) . 4_665
O2 C2 Na1 O9 95.8(2) . 1_655
C3 C2 Na1 O9 5.5(8) . 1_655
C1 C2 Na1 O9 -104.9(2) . 1_655
O2 C2 Na1 O1 -145.5(2) . .
C3 C2 Na1 O1 124.2(7) . .
C1 C2 Na1 O1 13.74(12) . .
O2 C2 Na1 O1 -109.87(18) . 4_565
C3 C2 Na1 O1 159.8(6) . 4_565
C1 C2 Na1 O1 49.41(16) . 4_565
O2 C2 Na1 O10 56.59(19) . 1_655
C3 C2 Na1 O10 -33.7(7) . 1_655
C1 C2 Na1 O10 -144.13(15) . 1_655
O2 C2 Na1 C2 -53.5(2) . 4_565
C3 C2 Na1 C2 -143.8(6) . 4_565
C1 C2 Na1 C2 105.80(16) . 4_565
O2 C2 Na1 C1 -159.3(3) . .
C3 C2 Na1 C1 110.4(7) . .
O2 C2 Na1 C1 -88.16(19) . 4_565
C3 C2 Na1 C1 -178.5(6) . 4_565
C1 C2 Na1 C1 71.12(17) . 4_565
O2 C2 Na1 Dy1 99.19(18) . 1_655
C3 C2 Na1 Dy1 8.9(7) . 1_655
C1 C2 Na1 Dy1 -101.53(14) . 1_655
O1 C1 Na1 O2 85.34(16) . 4_565
C5 C1 Na1 O2 -169.6(4) . 4_565
C2 C1 Na1 O2 -67.74(17) . 4_565
O1 C1 Na1 O2 142.80(18) . .
C5 C1 Na1 O2 -112.1(5) . .
C2 C1 Na1 O2 -10.28(14) . .
O1 C1 Na1 O9 -120.38(16) . 4_665
C5 C1 Na1 O9 -15.3(4) . 4_665
C2 C1 Na1 O9 86.55(15) . 4_665
O1 C1 Na1 O9 -79.4(2) . 1_655
C5 C1 Na1 O9 25.7(5) . 1_655
C2 C1 Na1 O9 127.54(17) . 1_655
C5 C1 Na1 O1 105.1(5) . .
C2 C1 Na1 O1 -153.1(2) . .
O1 C1 Na1 O1 17.52(13) . 4_565
C5 C1 Na1 O1 122.6(4) . 4_565
C2 C1 Na1 O1 -135.56(15) . 4_565
O1 C1 Na1 O10 -164.13(16) . 1_655
C5 C1 Na1 O10 -59.1(5) . 1_655
C2 C1 Na1 O10 42.79(17) . 1_655
O1 C1 Na1 C2 57.86(18) . 4_565
C5 C1 Na1 C2 162.9(4) . 4_565
C2 C1 Na1 C2 -95.21(18) . 4_565
O1 C1 Na1 C2 153.1(2) . .
C5 C1 Na1 C2 -101.9(5) . .
O1 C1 Na1 C1 28.7(2) . 4_565
C5 C1 Na1 C1 133.7(4) . 4_565
C2 C1 Na1 C1 -124.41(14) . 4_565
O1 C1 Na1 Dy1 -114.64(15) . 1_655
C5 C1 Na1 Dy1 -9.6(5) . 1_655
C2 C1 Na1 Dy1 92.28(15) . 1_655
